data_4076682
loop_
_publ_author_name
'Freckmann, Dominique M. M.'
'Dub\'e, Tiffany'
'B\'erub\'e, Christian D.'
'Gambarotta, Sandro'
'Yap, Glenn P. A.'

_publ_section_title
;
 Cyclic Di- and Mixed-Valent Ytterbium Complexes Supported by Dipyrrolide
 Ligands
;
_journal_issue 6
_journal_name_full Organometallics
_journal_page_first 1240
_journal_page_last 1246
_journal_paper_doi 10.1021/om010928f
_journal_volume 21
_journal_year 2002
_chemical_formula_sum 'C240 H272 Cl2 Li2 N16 O18 Yb8'
_chemical_formula_weight 5137.84
_chemical_name_systematic ?
_space_group_IT_number 2
_symmetry_cell_setting triclinic
_symmetry_space_group_name_Hall '-P 1'
_symmetry_space_group_name_H-M 'P -1'
_atom_sites_solution_hydrogens geom
_atom_sites_solution_primary direct
_atom_sites_solution_secondary difmap
_audit_creation_method SHELXL-97
_cell_angle_alpha 61.167(5)
_cell_angle_beta 84.757(4)
_cell_angle_gamma 74.114(4)
_cell_formula_units_Z 1
_cell_length_a 17.254(4)
_cell_length_b 19.145(4)
_cell_length_c 19.659(4)
_cell_measurement_reflns_used 'reflections from 60 data frames'
_cell_measurement_temperature 233(2)
_cell_measurement_theta_max 28.29
_cell_measurement_theta_min 1.47
_cell_volume 5465(2)
_computing_cell_refinement 'Bruker SMART'
_computing_data_collection 'Bruker SMART'
_computing_data_reduction 'Bruker SHELXTL'
_computing_molecular_graphics 'Bruker SHELXTL'
_computing_publication_material 'Bruker SHELXTL'
_computing_structure_refinement 'SHELXL-97 (Sheldrick, 1997)'
_computing_structure_solution 'SHELXS-97 (Sheldrick, 1990)'
_diffrn_ambient_temperature 233(2)
_diffrn_measured_fraction_theta_full 0.998
_diffrn_measured_fraction_theta_max 0.998
_diffrn_measurement_device_type 'CCD area detector'
_diffrn_measurement_method 'phi and omega scans'
_diffrn_radiation_monochromator graphite
_diffrn_radiation_source 'fine-focus sealed tube'
_diffrn_radiation_type MoK\a
_diffrn_radiation_wavelength 0.71073
_diffrn_reflns_av_R_equivalents 0.1862
_diffrn_reflns_av_sigmaI/netI 0.4908
_diffrn_reflns_limit_h_max 14
_diffrn_reflns_limit_h_min -14
_diffrn_reflns_limit_k_max 16
_diffrn_reflns_limit_k_min -14
_diffrn_reflns_limit_l_max 17
_diffrn_reflns_limit_l_min 0
_diffrn_reflns_number 43075
_diffrn_reflns_theta_full 18.00
_diffrn_reflns_theta_max 18.00
_diffrn_reflns_theta_min 1.66
_diffrn_standards_decay_% <1
_diffrn_standards_number '50 standard frames at start and end'
_exptl_absorpt_coefficient_mu 3.476
_exptl_absorpt_correction_T_max 0.928078
_exptl_absorpt_correction_T_min 0.712132
_exptl_absorpt_correction_type multi-scan
_exptl_absorpt_process_details 'Blessing,R., Acta Cryst. (1995) A51 33-38.'
_exptl_crystal_colour red
_exptl_crystal_density_diffrn 1.561
_exptl_crystal_density_method 'not measured'
_exptl_crystal_description plate
_exptl_crystal_F_000 2568
_exptl_crystal_size_max 0.10
_exptl_crystal_size_mid 0.10
_exptl_crystal_size_min 0.04
_refine_diff_density_max 0.983
_refine_diff_density_min -0.708
_refine_diff_density_rms 0.156
_refine_ls_extinction_method none
_refine_ls_goodness_of_fit_ref 1.041
_refine_ls_hydrogen_treatment mixed
_refine_ls_matrix_type full
_refine_ls_number_parameters 461
_refine_ls_number_reflns 7484
_refine_ls_number_restraints 292
_refine_ls_restrained_S_all 1.024
_refine_ls_R_factor_all 0.1158
_refine_ls_R_factor_gt 0.0580
_refine_ls_shift/su_max 0.017
_refine_ls_shift/su_mean 0.006
_refine_ls_structure_factor_coef Fsqd
_refine_ls_weighting_details 'calc w=1/[\s^2^(Fo^2^)+(0.0600P)^2^+0.0000P] where P=(Fo^2^+2Fc^2^)/3'
_refine_ls_weighting_scheme calc
_refine_ls_wR_factor_gt 0.1211
_refine_ls_wR_factor_ref 0.1380
_reflns_number_gt 4518
_reflns_number_total 7484
_reflns_threshold_expression >2sigma(I)
_cod_data_source_file om010928f.cif
_cod_data_source_block sg259
_cod_depositor_comments
;
The following automatic conversions were performed:

'_symmetry_cell_setting' value 'Triclinic' changed to 'triclinic'
according to /home/saulius/struct/CIF-dictionaries/cif_core.dic
dictionary named 'cif_core.dic' version 2.4.1 from 2010-06-29.

Automatic conversion script
Id: cif_fix_values 1715 2011-07-08 13:25:40Z adriana 
;
_cod_original_sg_symbol_H-M P-1
_cod_database_code 4076682

loop_
_symmetry_equiv_pos_as_xyz
'x, y, z'
'-x, -y, -z'

loop_
_atom_site_label
_atom_site_type_symbol
_atom_site_fract_x
_atom_site_fract_y
_atom_site_fract_z
_atom_site_U_iso_or_equiv
_atom_site_adp_type
_atom_site_occupancy
_atom_site_symmetry_multiplicity
_atom_site_calc_flag
_atom_site_refinement_flags
Yb1 Yb 0.31215(6) 0.25695(6) 0.56580(6) 0.0377(4) Uani 1 1 d U
Yb2 Yb 0.21523(6) 0.33476(6) 0.70577(6) 0.0348(4) Uani 1 1 d U
Yb3 Yb -0.02367(6) 0.36321(6) 0.73852(6) 0.0383(4) Uani 1 1 d U
Yb4 Yb -0.22409(6) 0.55073(6) 0.62849(6) 0.0385(4) Uani 1 1 d U
Cl Cl 0.2057(3) 0.4001(3) 0.5443(3) 0.0455(17) Uani 1 1 d U
N1 N 0.2171(11) 0.2925(10) 0.4526(10) 0.040(4) Uani 1 1 d U
N2 N 0.3606(10) 0.3528(10) 0.4222(9) 0.038(4) Uani 1 1 d U
N3 N 0.2370(10) 0.1983(10) 0.7013(9) 0.034(4) Uani 1 1 d U
N4 N 0.3649(9) 0.2826(10) 0.6657(10) 0.033(3) Uani 1 1 d U
N5 N 0.0705(9) 0.4480(9) 0.7126(9) 0.032(3) Uani 1 1 d U
N6 N 0.1212(9) 0.2717(9) 0.8090(9) 0.028(4) Uani 1 1 d U
N7 N -0.1252(9) 0.4375(9) 0.6152(9) 0.035(4) Uani 1 1 d U
N8 N -0.1647(10) 0.4023(10) 0.7696(10) 0.036(4) Uani 1 1 d U
C1 C 0.1386(14) 0.3335(13) 0.4380(14) 0.046(7) Uiso 1 1 d U
H1A H 0.1038 0.3389 0.4758 0.055 Uiso 1 1 calc R
C2 C 0.1152(14) 0.3666(13) 0.3614(14) 0.050(7) Uiso 1 1 d U
H2A H 0.0629 0.3963 0.3388 0.060 Uiso 1 1 calc R
C3 C 0.1859(13) 0.3473(13) 0.3223(14) 0.050(7) Uiso 1 1 d U
H3A H 0.1911 0.3631 0.2691 0.060 Uiso 1 1 calc R
C4 C 0.2468(11) 0.2977(11) 0.3845(12) 0.023(6) Uiso 1 1 d U
C5 C 0.4151(12) 0.3506(13) 0.4724(12) 0.033(6) Uiso 1 1 d U
H5A H 0.4158 0.3955 0.4796 0.040 Uiso 1 1 calc R
C6 C 0.4669(13) 0.2735(13) 0.5093(13) 0.047(7) Uiso 1 1 d U
H6A H 0.5089 0.2566 0.5457 0.056 Uiso 1 1 calc R
C7 C 0.4453(12) 0.2227(13) 0.4823(11) 0.032(6) Uiso 1 1 d U
H7A H 0.4696 0.1668 0.4968 0.038 Uiso 1 1 calc R
C8 C 0.3819(12) 0.2744(13) 0.4314(12) 0.026(6) Uiso 1 1 d U
C9 C 0.3346(12) 0.2567(12) 0.3820(12) 0.034(6) Uiso 1 1 d U
C10 C 0.3283(7) 0.2804(8) 0.2443(9) 0.052(7) Uiso 1 1 d GU
H10A H 0.2856 0.2550 0.2597 0.062 Uiso 1 1 calc R
C11 C 0.3545(9) 0.3066(9) 0.1690(8) 0.078(8) Uiso 1 1 d GU
H11A H 0.3295 0.2989 0.1335 0.094 Uiso 1 1 calc R
C12 C 0.4176(9) 0.3441(9) 0.1463(7) 0.073(8) Uiso 1 1 d GU
H12A H 0.4353 0.3619 0.0954 0.087 Uiso 1 1 calc R
C13 C 0.4545(7) 0.3555(8) 0.1989(9) 0.055(7) Uiso 1 1 d GU
H13A H 0.4972 0.3809 0.1835 0.066 Uiso 1 1 calc R
C14 C 0.4283(8) 0.3293(8) 0.2741(8) 0.036(6) Uiso 1 1 d GU
H14A H 0.4532 0.3370 0.3097 0.044 Uiso 1 1 calc R
C15 C 0.3651(8) 0.2917(8) 0.2969(7) 0.035(6) Uiso 1 1 d GU
C16 C 0.2872(7) 0.1244(10) 0.4469(9) 0.061(8) Uiso 1 1 d GU
H16A H 0.2374 0.1547 0.4545 0.073 Uiso 1 1 calc R
C17 C 0.2999(9) 0.0407(10) 0.4711(9) 0.096(10) Uiso 1 1 d GU
H17A H 0.2588 0.0144 0.4952 0.115 Uiso 1 1 calc R
C18 C 0.3734(11) -0.0041(7) 0.4598(9) 0.084(9) Uiso 1 1 d GU
H18A H 0.3821 -0.0607 0.4762 0.101 Uiso 1 1 calc R
C19 C 0.4342(8) 0.0347(9) 0.4243(9) 0.076(8) Uiso 1 1 d GU
H19A H 0.4839 0.0044 0.4167 0.091 Uiso 1 1 calc R
C20 C 0.4215(8) 0.1184(10) 0.4001(8) 0.058(7) Uiso 1 1 d GU
H20A H 0.4626 0.1446 0.3760 0.070 Uiso 1 1 calc R
C21 C 0.3479(10) 0.1632(7) 0.4113(9) 0.044(7) Uiso 1 1 d GU
C22 C 0.1999(13) 0.1800(12) 0.6548(12) 0.035(6) Uiso 1 1 d U
H22A H 0.1462 0.2072 0.6353 0.042 Uiso 1 1 calc R
C23 C 0.2459(13) 0.1201(13) 0.6393(13) 0.046(7) Uiso 1 1 d U
H23A H 0.2321 0.1006 0.6077 0.055 Uiso 1 1 calc R
C24 C 0.3189(13) 0.0941(13) 0.6811(12) 0.045(7) Uiso 1 1 d U
H24A H 0.3644 0.0527 0.6830 0.054 Uiso 1 1 calc R
C25 C 0.3121(14) 0.1396(14) 0.7190(13) 0.043(7) Uiso 1 1 d U
C26 C 0.3678(11) 0.3553(13) 0.6590(13) 0.036(6) Uiso 1 1 d U
H26A H 0.3696 0.4020 0.6112 0.043 Uiso 1 1 calc R
C27 C 0.3678(12) 0.3538(14) 0.7317(13) 0.047(7) Uiso 1 1 d U
H27A H 0.3668 0.3976 0.7413 0.057 Uiso 1 1 calc R
C28 C 0.3697(12) 0.2709(13) 0.7867(14) 0.047(7) Uiso 1 1 d U
H28A H 0.3706 0.2483 0.8411 0.056 Uiso 1 1 calc R
C29 C 0.3700(12) 0.2292(13) 0.7448(13) 0.035(6) Uiso 1 1 d U
C30 C 0.3726(12) 0.1413(13) 0.7701(12) 0.039(6) Uiso 1 1 d U
C31 C 0.5203(12) 0.1311(8) 0.7371(9) 0.074(8) Uiso 1 1 d GU
H31A H 0.5087 0.1886 0.7171 0.089 Uiso 1 1 calc R
C32 C 0.5983(10) 0.0862(13) 0.7358(10) 0.128(12) Uiso 1 1 d GU
H32A H 0.6394 0.1133 0.7151 0.153 Uiso 1 1 calc R
C33 C 0.6156(8) 0.0011(12) 0.7653(11) 0.123(11) Uiso 1 1 d GU
H33A H 0.6683 -0.0293 0.7645 0.147 Uiso 1 1 calc R
C34 C 0.5548(12) -0.0390(8) 0.7960(10) 0.097(10) Uiso 1 1 d GU
H34A H 0.5664 -0.0965 0.8159 0.116 Uiso 1 1 calc R
C35 C 0.4768(10) 0.0059(11) 0.7972(9) 0.082(9) Uiso 1 1 d GU
H35A H 0.4357 -0.0212 0.8180 0.098 Uiso 1 1 calc R
C36 C 0.4596(8) 0.0910(11) 0.7678(9) 0.055(7) Uiso 1 1 d GU
C37 C 0.2739(8) 0.0831(9) 0.8789(8) 0.055(7) Uiso 1 1 d GU
H37A H 0.2363 0.0968 0.8399 0.066 Uiso 1 1 calc R
C38 C 0.2543(7) 0.0473(9) 0.9564(9) 0.068(8) Uiso 1 1 d GU
H38A H 0.2035 0.0367 0.9698 0.082 Uiso 1 1 calc R
C39 C 0.3099(9) 0.0271(8) 1.0142(7) 0.055(7) Uiso 1 1 d GU
H39A H 0.2967 0.0028 1.0666 0.066 Uiso 1 1 calc R
C40 C 0.3851(8) 0.0427(9) 0.9944(8) 0.069(8) Uiso 1 1 d GU
H40A H 0.4227 0.0290 1.0335 0.083 Uiso 1 1 calc R
C41 C 0.4047(7) 0.0785(9) 0.9169(9) 0.050(7) Uiso 1 1 d GU
H41A H 0.4556 0.0891 0.9035 0.060 Uiso 1 1 calc R
C42 C 0.3491(9) 0.0987(8) 0.8591(7) 0.036(6) Uiso 1 1 d GU
C43 C 0.1005(12) 0.5015(12) 0.6461(13) 0.034(6) Uiso 1 1 d U
H43A H 0.0756 0.5272 0.5963 0.040 Uiso 1 1 calc R
C44 C 0.1689(13) 0.5126(13) 0.6606(13) 0.051(7) Uiso 1 1 d U
H44A H 0.2014 0.5438 0.6241 0.061 Uiso 1 1 calc R
C45 C 0.1821(12) 0.4681(12) 0.7418(13) 0.040(6) Uiso 1 1 d U
H45A H 0.2256 0.4652 0.7694 0.049 Uiso 1 1 calc R
C46 C 0.1211(11) 0.4291(11) 0.7750(12) 0.023(5) Uiso 1 1 d U
C47 C 0.0853(12) 0.2121(13) 0.8169(12) 0.042(6) Uiso 1 1 d U
H47A H 0.1004 0.1792 0.7921 0.051 Uiso 1 1 calc R
C48 C 0.0229(13) 0.2089(13) 0.8676(13) 0.047(7) Uiso 1 1 d U
H48A H -0.0117 0.1742 0.8819 0.057 Uiso 1 1 calc R
C49 C 0.0200(13) 0.2636(13) 0.8932(13) 0.045(7) Uiso 1 1 d U
H49A H -0.0160 0.2728 0.9287 0.054 Uiso 1 1 calc R
C50 C 0.0802(13) 0.3040(13) 0.8574(13) 0.036(6) Uiso 1 1 d U
C51 C 0.1050(13) 0.3733(13) 0.8571(13) 0.046(7) Uiso 1 1 d U
C52 C -0.0036(10) 0.4995(10) 0.8406(7) 0.060(8) Uiso 1 1 d GU
H52A H 0.0098 0.5269 0.7884 0.073 Uiso 1 1 calc R
C53 C -0.0646(9) 0.5408(7) 0.8698(9) 0.079(9) Uiso 1 1 d GU
H53A H -0.0925 0.5960 0.8373 0.094 Uiso 1 1 calc R
C54 C -0.0844(8) 0.5003(10) 0.9469(10) 0.064(8) Uiso 1 1 d GU
H54A H -0.1257 0.5282 0.9666 0.077 Uiso 1 1 calc R
C55 C -0.0432(10) 0.4186(10) 0.9948(7) 0.095(10) Uiso 1 1 d GU
H55A H -0.0566 0.3913 1.0470 0.114 Uiso 1 1 calc R
C56 C 0.0178(9) 0.3774(7) 0.9656(9) 0.067(8) Uiso 1 1 d GU
H56A H 0.0457 0.3221 0.9981 0.080 Uiso 1 1 calc R
C57 C 0.0376(8) 0.4178(10) 0.8885(10) 0.055(7) Uiso 1 1 d GU
C58 C 0.2060(9) 0.3998(7) 0.9214(9) 0.060(7) Uiso 1 1 d GU
H58A H 0.1743 0.4548 0.8997 0.072 Uiso 1 1 calc R
C59 C 0.2769(10) 0.3762(9) 0.9644(9) 0.074(8) Uiso 1 1 d GU
H59A H 0.2931 0.4152 0.9718 0.089 Uiso 1 1 calc R
C60 C 0.3238(7) 0.2949(10) 0.9965(8) 0.067(8) Uiso 1 1 d GU
H60A H 0.3717 0.2790 1.0256 0.080 Uiso 1 1 calc R
C61 C 0.2998(9) 0.2372(7) 0.9856(9) 0.074(8) Uiso 1 1 d GU
H61A H 0.3316 0.1822 1.0074 0.088 Uiso 1 1 calc R
C62 C 0.2290(9) 0.2608(8) 0.9426(9) 0.050(7) Uiso 1 1 d GU
H62A H 0.2128 0.2217 0.9353 0.060 Uiso 1 1 calc R
C63 C 0.1821(7) 0.3421(9) 0.9105(8) 0.043(7) Uiso 1 1 d GU
C64 C -0.0500(13) 0.4371(13) 0.5828(12) 0.038(6) Uiso 1 1 d U
H64A H -0.0316 0.4846 0.5527 0.046 Uiso 1 1 calc R
C65 C -0.0053(12) 0.3562(12) 0.6010(11) 0.034(6) Uiso 1 1 d U
H65A H 0.0474 0.3400 0.5868 0.040 Uiso 1 1 calc R
C66 C -0.0549(12) 0.3051(13) 0.6442(12) 0.038(6) Uiso 1 1 d U
H66A H -0.0434 0.2475 0.6651 0.045 Uiso 1 1 calc R
C67 C -0.1249(12) 0.3580(14) 0.6497(12) 0.033(6) Uiso 1 1 d U
C68 C -0.2037(14) 0.4532(13) 0.7954(13) 0.045(7) Uiso 1 1 d U
H68A H -0.1774 0.4695 0.8231 0.054 Uiso 1 1 calc R
C69 C -0.2869(14) 0.4818(14) 0.7790(13) 0.060(8) Uiso 1 1 d U
H69A H -0.3249 0.5206 0.7898 0.072 Uiso 1 1 calc R
C70 C -0.2999(13) 0.4382(13) 0.7423(12) 0.046(7) Uiso 1 1 d U
H70A H -0.3508 0.4411 0.7260 0.056 Uiso 1 1 calc R
C71 C -0.2266(13) 0.3896(12) 0.7335(12) 0.035(6) Uiso 1 1 d U
C72 C -0.2016(11) 0.3367(11) 0.6961(11) 0.022(5) Uiso 1 1 d U
C73 C -0.1842(9) 0.2147(9) 0.8356(9) 0.061(8) Uiso 1 1 d GU
H73A H -0.1946 0.2528 0.8546 0.073 Uiso 1 1 calc R
C74 C -0.1693(9) 0.1306(10) 0.8872(7) 0.067(8) Uiso 1 1 d GU
H74A H -0.1697 0.1119 0.9410 0.081 Uiso 1 1 calc R
C75 C -0.1539(9) 0.0742(7) 0.8591(9) 0.072(8) Uiso 1 1 d GU
H75A H -0.1439 0.0174 0.8939 0.086 Uiso 1 1 calc R
C76 C -0.1533(9) 0.1019(9) 0.7794(10) 0.075(8) Uiso 1 1 d GU
H76A H -0.1429 0.0638 0.7604 0.090 Uiso 1 1 calc R
C77 C -0.1682(9) 0.1860(10) 0.7279(7) 0.063(8) Uiso 1 1 d GU
H77A H -0.1678 0.2048 0.6740 0.076 Uiso 1 1 calc R
C78 C -0.1836(8) 0.2424(7) 0.7560(9) 0.039(6) Uiso 1 1 d GU
C79 C -0.2757(8) 0.4063(9) 0.5633(9) 0.052(7) Uiso 1 1 d GU
H79A H -0.2301 0.4254 0.5409 0.062 Uiso 1 1 calc R
C80 C -0.3425(10) 0.4268(8) 0.5165(7) 0.072(8) Uiso 1 1 d GU
H80A H -0.3422 0.4597 0.4623 0.086 Uiso 1 1 calc R
C81 C -0.4098(8) 0.3986(10) 0.5496(9) 0.081(9) Uiso 1 1 d GU
H81A H -0.4550 0.4124 0.5179 0.098 Uiso 1 1 calc R
C82 C -0.4103(7) 0.3500(9) 0.6297(9) 0.061(7) Uiso 1 1 d GU
H82A H -0.4559 0.3309 0.6521 0.073 Uiso 1 1 calc R
C83 C -0.3435(9) 0.3295(8) 0.6766(7) 0.061(8) Uiso 1 1 d GU
H83A H -0.3439 0.2966 0.7307 0.073 Uiso 1 1 calc R
C84 C -0.2762(7) 0.3577(9) 0.6434(9) 0.043(6) Uiso 1 1 d GU
Li Li 0.197(7) 0.772(7) 0.845(7) 0.26(5) Uiso 1 1 d U
O1 O 0.1490(18) 0.863(2) 0.875(2) 0.265(15) Uiso 1 1 d GU
C85 C 0.141(2) 0.949(3) 0.8300(17) 0.31(2) Uiso 1 1 d GU
H85A H 0.1904 0.9624 0.8347 0.375 Uiso 1 1 calc R
H85B H 0.1302 0.9670 0.7751 0.375 Uiso 1 1 calc R
C86 C 0.075(3) 0.9910(15) 0.858(2) 0.241(19) Uiso 1 1 d GU
H86A H 0.0336 1.0283 0.8157 0.290 Uiso 1 1 calc R
H86B H 0.0938 1.0237 0.8753 0.290 Uiso 1 1 calc R
C87 C 0.0429(17) 0.930(3) 0.920(2) 0.28(2) Uiso 1 1 d GU
H87A H 0.0463 0.9344 0.9675 0.331 Uiso 1 1 calc R
H87B H -0.0138 0.9391 0.9079 0.331 Uiso 1 1 calc R
C88 C 0.089(3) 0.8514(19) 0.9311(18) 0.25(2) Uiso 1 1 d GU
H88A H 0.0534 0.8226 0.9243 0.298 Uiso 1 1 calc R
H88B H 0.1136 0.8179 0.9838 0.298 Uiso 1 1 calc R
O2 O 0.1387(19) 0.743(2) 0.7951(15) 0.210(12) Uiso 1 1 d GU
C89 C 0.1642(17) 0.6674(17) 0.7922(18) 0.226(18) Uiso 1 1 d GU
H89A H 0.1629 0.6208 0.8439 0.272 Uiso 1 1 calc R
H89B H 0.2195 0.6597 0.7749 0.272 Uiso 1 1 calc R
C90 C 0.111(2) 0.671(2) 0.739(2) 0.232(19) Uiso 1 1 d GU
H90A H 0.0844 0.6258 0.7655 0.279 Uiso 1 1 calc R
H90B H 0.1410 0.6647 0.6966 0.279 Uiso 1 1 calc R
C91 C 0.0525(18) 0.748(3) 0.7092(17) 0.29(2) Uiso 1 1 d GU
H91A H 0.0549 0.7792 0.6525 0.352 Uiso 1 1 calc R
H91B H -0.0017 0.7403 0.7215 0.352 Uiso 1 1 calc R
C92 C 0.070(2) 0.7930(15) 0.744(2) 0.26(2) Uiso 1 1 d GU
H92A H 0.0235 0.8061 0.7726 0.314 Uiso 1 1 calc R
H92B H 0.0802 0.8449 0.7036 0.314 Uiso 1 1 calc R
O3 O 0.2750(13) 0.8407(14) 0.7616(17) 0.213(12) Uiso 1 1 d GU
C93 C 0.2993(18) 0.8427(17) 0.6898(16) 0.245(19) Uiso 1 1 d GU
H93A H 0.3019 0.7897 0.6924 0.294 Uiso 1 1 calc R
H93B H 0.2604 0.8863 0.6477 0.294 Uiso 1 1 calc R
C94 C 0.3766(18) 0.8585(17) 0.6755(14) 0.177(15) Uiso 1 1 d GU
H94A H 0.4158 0.8129 0.6713 0.212 Uiso 1 1 calc R
H94B H 0.3743 0.9096 0.6266 0.212 Uiso 1 1 calc R
C95 C 0.4000(13) 0.8662(16) 0.7384(19) 0.174(15) Uiso 1 1 d GU
H95A H 0.4088 0.9209 0.7194 0.208 Uiso 1 1 calc R
H95B H 0.4503 0.8243 0.7641 0.208 Uiso 1 1 calc R
C96 C 0.337(2) 0.8552(16) 0.7916(13) 0.174(15) Uiso 1 1 d GU
H96A H 0.3578 0.8081 0.8425 0.209 Uiso 1 1 calc R
H96B H 0.3163 0.9047 0.7978 0.209 Uiso 1 1 calc R
O4 O 0.2741(18) 0.6908(12) 0.9307(15) 0.195(11) Uiso 1 1 d GU
C97 C 0.3515(17) 0.648(2) 0.9200(16) 0.244(19) Uiso 1 1 d GU
H97A H 0.3927 0.6726 0.9237 0.293 Uiso 1 1 calc R
H97B H 0.3528 0.6513 0.8686 0.293 Uiso 1 1 calc R
C98 C 0.3669(16) 0.5641(18) 0.979(2) 0.206(17) Uiso 1 1 d GU
H98A H 0.3755 0.5277 0.9555 0.247 Uiso 1 1 calc R
H98B H 0.4155 0.5490 1.0105 0.247 Uiso 1 1 calc R
C99 C 0.299(2) 0.5552(15) 1.0261(14) 0.207(17) Uiso 1 1 d GU
H99A H 0.3154 0.5359 1.0800 0.249 Uiso 1 1 calc R
H99B H 0.2755 0.5146 1.0249 0.249 Uiso 1 1 calc R
C100 C 0.2417(14) 0.634(2) 0.9963(17) 0.203(17) Uiso 1 1 d GU
H10B H 0.2309 0.6514 1.0361 0.243 Uiso 1 1 calc R
H10C H 0.1909 0.6301 0.9810 0.243 Uiso 1 1 calc R
O5 O 0.4740(12) 0.4932(15) 0.747(2) 0.215(12) Uiso 1 1 d GU
C101 C 0.4329(17) 0.4997(15) 0.8104(12) 0.182(15) Uiso 1 1 d GU
H10D H 0.4117 0.4515 0.8417 0.218 Uiso 1 1 calc R
H10E H 0.4701 0.5021 0.8436 0.218 Uiso 1 1 calc R
C102 C 0.3687(14) 0.5730(17) 0.7798(17) 0.131(12) Uiso 1 1 d GU
H10F H 0.3170 0.5596 0.7967 0.157 Uiso 1 1 calc R
H10G H 0.3753 0.6102 0.7986 0.157 Uiso 1 1 calc R
C103 C 0.3700(16) 0.6118(13) 0.6975(16) 0.199(16) Uiso 1 1 d GU
H10H H 0.3773 0.6673 0.6771 0.238 Uiso 1 1 calc R
H10I H 0.3190 0.6167 0.6752 0.238 Uiso 1 1 calc R
C104 C 0.4351(19) 0.562(2) 0.6771(13) 0.210(17) Uiso 1 1 d GU
H10J H 0.4733 0.5945 0.6471 0.252 Uiso 1 1 calc R
H10K H 0.4150 0.5439 0.6452 0.252 Uiso 1 1 calc R
O6 O 0.8755(13) 0.9090(13) 0.7878(18) 0.190(11) Uiso 1 1 d GU
C105 C 0.8578(15) 0.8417(17) 0.8556(12) 0.177(15) Uiso 1 1 d GU
H10L H 0.9068 0.8071 0.8891 0.212 Uiso 1 1 calc R
H10M H 0.8179 0.8623 0.8850 0.212 Uiso 1 1 calc R
C106 C 0.8267(15) 0.7948(12) 0.8320(17) 0.144(13) Uiso 1 1 d GU
H10N H 0.8610 0.7380 0.8542 0.173 Uiso 1 1 calc R
H10O H 0.7721 0.7932 0.8502 0.173 Uiso 1 1 calc R
C107 C 0.8253(16) 0.8332(18) 0.7496(17) 0.170(14) Uiso 1 1 d GU
H10P H 0.7701 0.8497 0.7286 0.204 Uiso 1 1 calc R
H10Q H 0.8589 0.7945 0.7327 0.204 Uiso 1 1 calc R
C108 C 0.8555(16) 0.9037(16) 0.7222(12) 0.199(16) Uiso 1 1 d GU
H10R H 0.9034 0.8985 0.6924 0.238 Uiso 1 1 calc R
H10S H 0.8145 0.9537 0.6883 0.238 Uiso 1 1 calc R
O7 O 0.9692(18) 0.8397(14) 0.470(3) 0.281(16) Uiso 1 1 d GU
C109 C 0.9755(18) 0.894(3) 0.390(2) 0.238(19) Uiso 1 1 d GU
H10T H 1.0315 0.8819 0.3749 0.285 Uiso 1 1 calc R
H10U H 0.9418 0.8857 0.3576 0.285 Uiso 1 1 calc R
C110 C 0.949(2) 0.976(2) 0.3772(18) 0.245(19) Uiso 1 1 d GU
H11B H 0.9930 1.0034 0.3568 0.293 Uiso 1 1 calc R
H11C H 0.9032 1.0073 0.3396 0.293 Uiso 1 1 calc R
C111 C 0.9269(19) 0.973(2) 0.450(3) 0.25(2) Uiso 1 1 d GU
H11D H 0.9599 0.9991 0.4636 0.300 Uiso 1 1 calc R
H11E H 0.8701 1.0030 0.4464 0.300 Uiso 1 1 calc R
C112 C 0.939(2) 0.889(3) 0.5068(14) 0.26(2) Uiso 1 1 d GU
H11F H 0.8882 0.8787 0.5305 0.310 Uiso 1 1 calc R
H11G H 0.9779 0.8749 0.5477 0.310 Uiso 1 1 calc R
O8 O 0.803(3) 0.119(3) 0.514(4) 0.36(2) Uiso 1 1 d GU
C113 C 0.749(3) 0.128(3) 0.571(2) 0.33(2) Uiso 1 1 d GU
H11H H 0.7042 0.1046 0.5744 0.396 Uiso 1 1 calc R
H11I H 0.7778 0.0985 0.6219 0.396 Uiso 1 1 calc R
C114 C 0.720(2) 0.214(4) 0.547(3) 0.31(2) Uiso 1 1 d GU
H11J H 0.7351 0.2248 0.5875 0.368 Uiso 1 1 calc R
H11K H 0.6616 0.2309 0.5400 0.368 Uiso 1 1 calc R
C115 C 0.756(3) 0.2574(18) 0.477(3) 0.36(3) Uiso 1 1 d GU
H11L H 0.7140 0.2957 0.4356 0.434 Uiso 1 1 calc R
H11M H 0.7875 0.2895 0.4832 0.434 Uiso 1 1 calc R
C116 C 0.807(3) 0.199(4) 0.456(2) 0.33(2) Uiso 1 1 d GU
H11N H 0.8625 0.2033 0.4531 0.400 Uiso 1 1 calc R
H11O H 0.7890 0.2094 0.4055 0.400 Uiso 1 1 calc R
O9 O 0.432(2) -0.1560(19) 1.000(4) 0.40(2) Uiso 1 1 d GU
C117 C 0.432(3) -0.197(4) 1.083(4) 0.34(3) Uiso 1 1 d GU
H11P H 0.3892 -0.1643 1.1001 0.412 Uiso 1 1 calc R
H11Q H 0.4840 -0.2024 1.1042 0.412 Uiso 1 1 calc R
C118 C 0.420(3) -0.276(3) 1.108(2) 0.37(3) Uiso 1 1 d GU
H11R H 0.4658 -0.3190 1.1415 0.440 Uiso 1 1 calc R
H11S H 0.3710 -0.2809 1.1374 0.440 Uiso 1 1 calc R
C119 C 0.412(3) -0.284(3) 1.041(5) 0.38(3) Uiso 1 1 d GU
H11T H 0.3593 -0.2932 1.0389 0.455 Uiso 1 1 calc R
H11U H 0.4541 -0.3313 1.0430 0.455 Uiso 1 1 calc R
C120 C 0.419(3) -0.210(4) 0.974(2) 0.34(3) Uiso 1 1 d GU
H12B H 0.3703 -0.1842 0.9407 0.405 Uiso 1 1 calc R
H12C H 0.4651 -0.2223 0.9448 0.405 Uiso 1 1 calc R

loop_
_atom_site_aniso_label
_atom_site_aniso_U_11
_atom_site_aniso_U_22
_atom_site_aniso_U_33
_atom_site_aniso_U_23
_atom_site_aniso_U_13
_atom_site_aniso_U_12
Yb1 0.0376(8) 0.0371(7) 0.0348(8) -0.0153(6) 0.0010(6) -0.0077(6)
Yb2 0.0332(7) 0.0370(7) 0.0341(8) -0.0164(6) 0.0019(6) -0.0102(6)
Yb3 0.0313(7) 0.0446(8) 0.0362(8) -0.0178(6) 0.0022(6) -0.0093(6)
Yb4 0.0374(8) 0.0330(7) 0.0424(8) -0.0172(6) 0.0016(6) -0.0066(6)
Cl 0.050(4) 0.037(4) 0.038(4) -0.015(3) 0.000(3) 0.000(3)
N1 0.049(11) 0.027(10) 0.034(9) -0.008(8) -0.005(8) -0.005(9)
N2 0.055(10) 0.036(11) 0.025(7) -0.017(7) -0.002(7) -0.011(8)
N3 0.039(10) 0.034(6) 0.033(7) -0.014(6) -0.003(6) -0.013(7)
N4 0.042(6) 0.025(10) 0.029(9) -0.010(7) 0.009(5) -0.012(6)
N5 0.037(7) 0.033(7) 0.016(9) -0.005(7) -0.004(7) -0.006(5)
N6 0.031(6) 0.027(8) 0.034(8) -0.015(6) -0.002(5) -0.017(6)
N7 0.037(10) 0.017(10) 0.037(8) 0.001(8) -0.003(6) -0.012(6)
N8 0.035(7) 0.029(9) 0.050(8) -0.024(6) -0.001(8) -0.005(7)

loop_
_atom_type_symbol
_atom_type_description
_atom_type_scat_dispersion_real
_atom_type_scat_dispersion_imag
_atom_type_scat_source
C C 0.0033 0.0016 'International Tables Vol C Tables 4.2.6.8 and 6.1.1.4'
H H 0.0000 0.0000 'International Tables Vol C Tables 4.2.6.8 and 6.1.1.4'
Li Li -0.0003 0.0001 'International Tables Vol C Tables 4.2.6.8 and 6.1.1.4'
N N 0.0061 0.0033 'International Tables Vol C Tables 4.2.6.8 and 6.1.1.4'
O O 0.0106 0.0060 'International Tables Vol C Tables 4.2.6.8 and 6.1.1.4'
Cl Cl 0.1484 0.1585 'International Tables Vol C Tables 4.2.6.8 and 6.1.1.4'
Yb Yb -0.3850 5.5486 'International Tables Vol C Tables 4.2.6.8 and 6.1.1.4'

loop_
_geom_angle_atom_site_label_1
_geom_angle_atom_site_label_2
_geom_angle_atom_site_label_3
_geom_angle
_geom_angle_site_symmetry_1
_geom_angle_site_symmetry_3
N4 Yb1 N1 154.9(5) . .
N4 Yb1 N3 67.7(5) . .
N1 Yb1 N3 109.7(5) . .
N4 Yb1 C8 125.6(5) . .
N1 Yb1 C8 63.5(6) . .
N3 Yb1 C8 162.8(6) . .
N4 Yb1 Cl 78.2(4) . .
N1 Yb1 Cl 76.8(4) . .
N3 Yb1 Cl 81.2(4) . .
C8 Yb1 Cl 110.8(5) . .
N4 Yb1 N2 109.7(5) . .
N1 Yb1 N2 66.2(5) . .
N3 Yb1 N2 165.5(5) . .
C8 Yb1 N2 29.1(5) . .
Cl Yb1 N2 84.3(4) . .
N4 Yb1 C22 97.1(6) . .
N1 Yb1 C22 82.9(6) . .
N3 Yb1 C22 29.5(5) . .
C8 Yb1 C22 135.7(6) . .
Cl Yb1 C22 86.4(5) . .
N2 Yb1 C22 149.0(6) . .
N4 Yb1 C25 63.7(6) . .
N1 Yb1 C25 126.8(6) . .
N3 Yb1 C25 29.8(5) . .
C8 Yb1 C25 140.7(7) . .
Cl Yb1 C25 108.5(5) . .
N2 Yb1 C25 162.9(6) . .
C22 Yb1 C25 46.2(6) . .
N4 Yb1 C5 81.8(6) . .
N1 Yb1 C5 95.5(6) . .
N3 Yb1 C5 149.0(6) . .
C8 Yb1 C5 47.0(6) . .
Cl Yb1 C5 87.7(4) . .
N2 Yb1 C5 29.5(5) . .
C22 Yb1 C5 174.1(6) . .
C25 Yb1 C5 136.7(6) . .
N4 Yb1 C23 110.6(6) . .
N1 Yb1 C23 81.0(6) . .
N3 Yb1 C23 49.5(6) . .
C8 Yb1 C23 113.4(7) . .
Cl Yb1 C23 113.0(5) . .
N2 Yb1 C23 138.5(6) . .
C22 Yb1 C23 28.2(5) . .
C25 Yb1 C23 47.4(7) . .
C5 Yb1 C23 157.3(7) . .
N4 Yb1 C24 89.5(6) . .
N1 Yb1 C24 107.7(6) . .
N3 Yb1 C24 49.0(6) . .
C8 Yb1 C24 116.1(7) . .
Cl Yb1 C24 129.2(5) . .
N2 Yb1 C24 145.0(6) . .
C22 Yb1 C24 46.1(6) . .
C25 Yb1 C24 28.5(5) . .
C5 Yb1 C24 139.5(6) . .
C23 Yb1 C24 28.8(5) . .
N4 Yb1 C7 106.7(5) . .
N1 Yb1 C7 89.2(6) . .
N3 Yb1 C7 145.6(5) . .
C8 Yb1 C7 28.3(5) . .
Cl Yb1 C7 132.2(4) . .
N2 Yb1 C7 48.7(5) . .
C22 Yb1 C7 137.5(6) . .
C25 Yb1 C7 116.2(6) . .
C5 Yb1 C7 47.9(6) . .
C23 Yb1 C7 109.4(6) . .
C24 Yb1 C7 98.6(6) . .
N6 Yb2 N3 81.3(5) . .
N6 Yb2 N4 136.5(5) . .
N3 Yb2 N4 67.2(5) . .
N6 Yb2 C26 151.2(6) . .
N3 Yb2 C26 95.7(6) . .
N4 Yb2 C26 28.5(5) . .
N6 Yb2 C29 109.8(6) . .
N3 Yb2 C29 63.3(6) . .
N4 Yb2 C29 29.2(5) . .
C26 Yb2 C29 46.0(6) . .
N6 Yb2 Cl 131.7(4) . .
N3 Yb2 Cl 81.7(4) . .
N4 Yb2 Cl 74.0(4) . .
C26 Yb2 Cl 75.4(5) . .
C29 Yb2 Cl 102.1(5) . .
N6 Yb2 C46 61.4(5) . .
N3 Yb2 C46 142.6(5) . .
N4 Yb2 C46 144.6(5) . .
C26 Yb2 C46 118.5(6) . .
C29 Yb2 C46 130.7(6) . .
Cl Yb2 C46 119.5(4) . .
N6 Yb2 N5 64.2(5) . .
N3 Yb2 N5 130.9(5) . .
N4 Yb2 N5 158.5(5) . .
C26 Yb2 N5 131.3(5) . .
C29 Yb2 N5 159.3(6) . .
Cl Yb2 N5 95.5(3) . .
C46 Yb2 N5 28.6(4) . .
N6 Yb2 C27 125.9(6) . .
N3 Yb2 C27 109.8(6) . .
N4 Yb2 C27 48.7(6) . .
C26 Yb2 C27 28.9(5) . .
C29 Yb2 C27 47.1(6) . .
Cl Yb2 C27 102.5(5) . .
C46 Yb2 C27 96.0(6) . .
N5 Yb2 C27 118.5(6) . .
N6 Yb2 C28 104.6(6) . .
N3 Yb2 C28 89.2(6) . .
N4 Yb2 C28 48.4(6) . .
C26 Yb2 C28 46.5(6) . .
C29 Yb2 C28 28.5(5) . .
Cl Yb2 C28 120.0(5) . .
C46 Yb2 C28 103.0(6) . .
N5 Yb2 C28 131.2(6) . .
C27 Yb2 C28 28.6(5) . .
N6 Yb2 C45 88.3(6) . .
N3 Yb2 C45 168.6(6) . .
N4 Yb2 C45 118.8(5) . .
C26 Yb2 C45 91.1(6) . .
C29 Yb2 C45 116.6(6) . .
Cl Yb2 C45 108.9(4) . .
C46 Yb2 C45 28.1(5) . .
N5 Yb2 C45 46.0(5) . .
C27 Yb2 C45 72.6(6) . .
C28 Yb2 C45 88.9(6) . .
N6 Yb2 C44 105.8(6) . .
N3 Yb2 C44 161.8(6) . .
N4 Yb2 C44 113.4(6) . .
C26 Yb2 C44 85.9(6) . .
C29 Yb2 C44 126.7(6) . .
Cl Yb2 C44 81.1(5) . .
C46 Yb2 C44 46.2(6) . .
N5 Yb2 C44 45.5(5) . .
C27 Yb2 C44 79.9(6) . .
C28 Yb2 C44 104.7(6) . .
C45 Yb2 C44 27.8(5) . .
N8 Yb3 N5 123.2(5) . .
N8 Yb3 C50 113.2(6) . .
N5 Yb3 C50 67.0(6) . .
N8 Yb3 C67 67.7(6) . .
N5 Yb3 C67 133.5(6) . .
C50 Yb3 C67 156.6(7) . .
N8 Yb3 N7 67.2(5) . .
N5 Yb3 N7 107.6(5) . .
C50 Yb3 N7 174.1(6) . .
C67 Yb3 N7 29.2(5) . .
N8 Yb3 C64 96.7(6) . .
N5 Yb3 C64 86.8(6) . .
C50 Yb3 C64 147.7(7) . .
C67 Yb3 C64 47.0(6) . .
N7 Yb3 C64 30.1(5) . .
N8 Yb3 N6 140.4(5) . .
N5 Yb3 N6 68.1(5) . .
C50 Yb3 N6 30.7(5) . .
C67 Yb3 N6 135.9(6) . .
N7 Yb3 N6 150.8(5) . .
C64 Yb3 N6 122.7(6) . .
N8 Yb3 C66 95.5(6) . .
N5 Yb3 C66 125.5(6) . .
C50 Yb3 C66 134.4(6) . .
C67 Yb3 C66 29.8(5) . .
N7 Yb3 C66 50.4(6) . .
C64 Yb3 C66 48.6(6) . .
N6 Yb3 C66 107.0(6) . .
N8 Yb3 C49 90.7(6) . .
N5 Yb3 C49 95.7(6) . .
C50 Yb3 C49 30.0(5) . .
C67 Yb3 C49 130.6(6) . .
N7 Yb3 C49 154.0(6) . .
C64 Yb3 C49 169.2(7) . .
N6 Yb3 C49 49.8(6) . .
C66 Yb3 C49 123.0(6) . .
N8 Yb3 C65 114.1(6) . .
N5 Yb3 C65 96.3(6) . .
C50 Yb3 C65 131.1(7) . .
C67 Yb3 C65 48.0(6) . .
N7 Yb3 C65 50.5(6) . .
C64 Yb3 C65 29.9(5) . .
N6 Yb3 C65 100.5(6) . .
C66 Yb3 C65 29.4(5) . .
C49 Yb3 C65 139.4(6) . .
N8 Yb3 C47 126.6(6) . .
N5 Yb3 C47 97.0(6) . .
C50 Yb3 C47 48.8(7) . .
C67 Yb3 C47 110.6(7) . .
N7 Yb3 C47 136.1(6) . .
C64 Yb3 C47 121.2(7) . .
N6 Yb3 C47 29.5(5) . .
C66 Yb3 C47 85.7(6) . .
C49 Yb3 C47 48.1(7) . .
C65 Yb3 C47 91.9(6) . .
N8 Yb3 C48 98.1(6) . .
N5 Yb3 C48 113.3(6) . .
C50 Yb3 C48 48.2(6) . .
C67 Yb3 C48 108.6(7) . .
N7 Yb3 C48 137.6(6) . .
C64 Yb3 C48 141.7(7) . .
N6 Yb3 C48 48.9(6) . .
C66 Yb3 C48 94.9(7) . .
C49 Yb3 C48 28.4(5) . .
C65 Yb3 C48 112.6(6) . .
C47 Yb3 C48 29.3(5) . .
N7 Yb4 N2 140.9(5) . 2_566
N7 Yb4 N1 122.2(6) . 2_566
N2 Yb4 N1 68.5(5) 2_566 2_566
N7 Yb4 C4 144.3(6) . 2_566
N2 Yb4 C4 64.2(6) 2_566 2_566
N1 Yb4 C4 29.2(5) 2_566 2_566
N7 Yb4 C1 98.0(6) . 2_566
N2 Yb4 C1 97.1(6) 2_566 2_566
N1 Yb4 C1 28.8(5) 2_566 2_566
C4 Yb4 C1 47.0(6) 2_566 2_566
N7 Yb4 C71 62.1(6) . .
N2 Yb4 C71 113.9(6) 2_566 .
N1 Yb4 C71 170.9(6) 2_566 .
C4 Yb4 C71 142.7(7) 2_566 .
C1 Yb4 C71 148.3(7) 2_566 .
N7 Yb4 C3 124.9(6) . 2_566
N2 Yb4 C3 91.5(6) 2_566 2_566
N1 Yb4 C3 49.8(6) 2_566 2_566
C4 Yb4 C3 30.3(5) 2_566 2_566
C1 Yb4 C3 48.3(7) 2_566 2_566
C71 Yb4 C3 121.1(7) . 2_566
N7 Yb4 C70 90.5(6) . .
N2 Yb4 C70 87.8(6) 2_566 .
N1 Yb4 C70 147.2(6) 2_566 .
C4 Yb4 C70 120.1(6) 2_566 .
C1 Yb4 C70 159.2(7) 2_566 .
C71 Yb4 C70 29.3(5) . .
C3 Yb4 C70 111.7(7) 2_566 .
N7 Yb4 C2 98.8(6) . 2_566
N2 Yb4 C2 111.2(6) 2_566 2_566
N1 Yb4 C2 48.2(6) 2_566 2_566
C4 Yb4 C2 47.9(6) 2_566 2_566
C1 Yb4 C2 28.4(5) 2_566 2_566
C71 Yb4 C2 125.0(6) . 2_566
C3 Yb4 C2 29.6(6) 2_566 2_566
C70 Yb4 C2 131.6(7) . 2_566
N7 Yb4 N8 63.8(5) . .
N2 Yb4 N8 133.8(5) 2_566 .
N1 Yb4 N8 142.0(5) 2_566 .
C4 Yb4 N8 122.3(6) 2_566 .
C1 Yb4 N8 120.3(6) 2_566 .
C71 Yb4 N8 30.2(5) . .
C3 Yb4 N8 94.4(6) 2_566 .
C70 Yb4 N8 47.8(6) . .
C2 Yb4 N8 94.9(6) 2_566 .
N7 Yb4 C69 108.0(6) . .
N2 Yb4 C69 88.4(6) 2_566 .
N1 Yb4 C69 124.1(6) 2_566 .
C4 Yb4 C69 94.9(7) 2_566 .
C1 Yb4 C69 130.6(7) 2_566 .
C71 Yb4 C69 48.6(7) . .
C3 Yb4 C69 82.7(7) 2_566 .
C70 Yb4 C69 29.0(5) . .
C2 Yb4 C69 104.8(7) 2_566 .
N8 Yb4 C69 47.4(6) . .
N7 Yb4 C68 89.9(6) . .
N2 Yb4 C68 115.4(6) 2_566 .
N1 Yb4 C68 124.9(6) 2_566 .
C4 Yb4 C68 99.0(7) 2_566 .
C1 Yb4 C68 115.3(7) 2_566 .
C71 Yb4 C68 46.0(6) . .
C3 Yb4 C68 75.2(7) 2_566 .
C70 Yb4 C68 45.5(7) . .
C2 Yb4 C68 86.9(7) 2_566 .
N8 Yb4 C68 26.4(5) . .
C69 Yb4 C68 28.2(5) . .
Yb1 Cl Yb2 86.91(16) . .
Yb1 Cl Yb4 83.62(16) . 2_566
Yb2 Cl Yb4 169.8(2) . 2_566
C1 N1 C4 106.7(18) . .
C1 N1 Yb1 128.7(15) . .
C4 N1 Yb1 121.0(13) . .
C1 N1 Yb4 78.1(11) . 2_566
C4 N1 Yb4 76.9(11) . 2_566
Yb1 N1 Yb4 94.5(5) . 2_566
C8 N2 C5 104.2(17) . .
C8 N2 Yb4 123.0(13) . 2_566
C5 N2 Yb4 128.4(14) . 2_566
C8 N2 Yb1 74.6(11) . .
C5 N2 Yb1 77.1(11) . .
Yb4 N2 Yb1 95.1(5) 2_566 .
C22 N3 C25 101.1(17) . .
C22 N3 Yb2 130.6(13) . .
C25 N3 Yb2 122.8(14) . .
C22 N3 Yb1 76.2(11) . .
C25 N3 Yb1 77.1(11) . .
Yb2 N3 Yb1 91.5(5) . .
C26 N4 C29 105.1(18) . .
C26 N4 Yb1 128.1(14) . .
C29 N4 Yb1 123.5(13) . .
C26 N4 Yb2 79.1(11) . .
C29 N4 Yb2 78.8(11) . .
Yb1 N4 Yb2 92.7(5) . .
C43 N5 C46 106.1(16) . .
C43 N5 Yb3 134.3(13) . .
C46 N5 Yb3 117.9(12) . .
C43 N5 Yb2 80.7(11) . .
C46 N5 Yb2 75.0(10) . .
Yb3 N5 Yb2 98.5(5) . .
C50 N6 C47 106.2(17) . .
C50 N6 Yb2 125.7(12) . .
C47 N6 Yb2 126.5(14) . .
C50 N6 Yb3 74.1(11) . .
C47 N6 Yb3 78.2(10) . .
Yb2 N6 Yb3 102.4(5) . .
C67 N7 C64 102.8(17) . .
C67 N7 Yb4 127.4(13) . .
C64 N7 Yb4 128.9(13) . .
C67 N7 Yb3 74.4(11) . .
C64 N7 Yb3 76.8(11) . .
Yb4 N7 Yb3 105.1(6) . .
C68 N8 C71 105.6(18) . .
C68 N8 Yb3 133.5(15) . .
C71 N8 Yb3 118.1(13) . .
C68 N8 Yb4 78.1(12) . .
C71 N8 Yb4 71.8(10) . .
Yb3 N8 Yb4 100.0(6) . .
N1 C1 C2 112(2) . .
N1 C1 Yb4 73.1(11) . 2_566
C2 C1 Yb4 80.4(13) . 2_566
C1 C2 C3 107(2) . .
C1 C2 Yb4 71.2(13) . 2_566
C3 C2 Yb4 73.5(12) . 2_566
C2 C3 C4 103(2) . .
C2 C3 Yb4 76.9(13) . 2_566
C4 C3 Yb4 71.3(12) . 2_566
N1 C4 C3 111.0(18) . .
N1 C4 C9 119.6(18) . .
C3 C4 C9 129(2) . .
N1 C4 Yb4 73.8(11) . 2_566
C3 C4 Yb4 78.4(12) . 2_566
C9 C4 Yb4 112.7(12) . 2_566
C6 C5 N2 110(2) . .
C6 C5 Yb1 78.3(12) . .
N2 C5 Yb1 73.4(10) . .
C5 C6 C7 108(2) . .
C5 C6 Yb1 73.5(12) . .
C7 C6 Yb1 74.3(11) . .
C8 C7 C6 103.9(19) . .
C8 C7 Yb1 71.5(12) . .
C6 C7 Yb1 75.9(12) . .
C7 C8 N2 114.3(19) . .
C7 C8 C9 128(2) . .
N2 C8 C9 117.3(18) . .
C7 C8 Yb1 80.3(12) . .
N2 C8 Yb1 76.3(11) . .
C9 C8 Yb1 113.5(12) . .
C4 C9 C21 111.0(15) . .
C4 C9 C8 106.2(17) . .
C21 C9 C8 112.8(16) . .
C4 C9 C15 112.3(15) . .
C21 C9 C15 105.1(15) . .
C8 C9 C15 109.6(15) . .
C11 C10 C15 120.0 . .
C12 C11 C10 120.0 . .
C13 C12 C11 120.0 . .
C14 C13 C12 120.0 . .
C13 C14 C15 120.0 . .
C14 C15 C10 120.0 . .
C14 C15 C9 123.1(13) . .
C10 C15 C9 116.9(13) . .
C17 C16 C21 120.0 . .
C18 C17 C16 120.0 . .
C17 C18 C19 120.0 . .
C20 C19 C18 120.0 . .
C19 C20 C21 120.0 . .
C20 C21 C16 120.0 . .
C20 C21 C9 119.0(13) . .
C16 C21 C9 121.0(13) . .
C23 C22 N3 115(2) . .
C23 C22 Yb1 79.6(13) . .
N3 C22 Yb1 74.3(11) . .
C22 C23 C24 104(2) . .
C22 C23 Yb1 72.2(12) . .
C24 C23 Yb1 75.4(12) . .
C25 C24 C23 108(2) . .
C25 C24 Yb1 73.4(13) . .
C23 C24 Yb1 75.8(12) . .
C24 C25 N3 111(2) . .
C24 C25 C30 132(2) . .
N3 C25 C30 117(2) . .
C24 C25 Yb1 78.1(13) . .
N3 C25 Yb1 73.1(11) . .
C30 C25 Yb1 111.7(13) . .
N4 C26 C27 113(2) . .
N4 C26 Yb2 72.4(11) . .
C27 C26 Yb2 79.5(12) . .
C26 C27 C28 104(2) . .
C26 C27 Yb2 71.6(12) . .
C28 C27 Yb2 75.5(12) . .
C29 C28 C27 107(2) . .
C29 C28 Yb2 72.1(12) . .
C27 C28 Yb2 75.9(12) . .
N4 C29 C28 111(2) . .
N4 C29 C30 117(2) . .
C28 C29 C30 132(2) . .
N4 C29 Yb2 71.9(11) . .
C28 C29 Yb2 79.4(12) . .
C30 C29 Yb2 113.6(13) . .
C29 C30 C25 109.0(17) . .
C29 C30 C36 111.1(16) . .
C25 C30 C36 112.0(18) . .
C29 C30 C42 108.8(17) . .
C25 C30 C42 109.9(16) . .
C36 C30 C42 106.0(14) . .
C32 C31 C36 120.0 . .
C31 C32 C33 120.0 . .
C34 C33 C32 120.0 . .
C35 C34 C33 120.0 . .
C34 C35 C36 120.0 . .
C35 C36 C31 120.0 . .
C35 C36 C30 120.1(15) . .
C31 C36 C30 119.8(15) . .
C38 C37 C42 120.0 . .
C37 C38 C39 120.0 . .
C38 C39 C40 120.0 . .
C41 C40 C39 120.0 . .
C42 C41 C40 120.0 . .
C41 C42 C37 120.0 . .
C41 C42 C30 119.0(12) . .
C37 C42 C30 121.0(12) . .
C44 C43 N5 112(2) . .
C44 C43 Yb2 76.4(13) . .
N5 C43 Yb2 72.0(10) . .
C43 C44 C45 106(2) . .
C43 C44 Yb2 77.7(13) . .
C45 C44 Yb2 72.5(12) . .
C46 C45 C44 110(2) . .
C46 C45 Yb2 75.2(12) . .
C44 C45 Yb2 79.7(13) . .
C45 C46 N5 106.1(18) . .
C45 C46 C51 133(2) . .
N5 C46 C51 120.8(17) . .
C45 C46 Yb2 76.7(12) . .
N5 C46 Yb2 76.4(10) . .
C51 C46 Yb2 110.4(13) . .
C48 C47 N6 109(2) . .
C48 C47 Yb3 76.3(13) . .
N6 C47 Yb3 72.3(10) . .
C49 C48 C47 109(2) . .
C49 C48 Yb3 74.6(13) . .
C47 C48 Yb3 74.5(13) . .
C48 C49 C50 108(2) . .
C48 C49 Yb3 77.0(13) . .
C50 C49 Yb3 71.8(12) . .
N6 C50 C49 108.3(19) . .
N6 C50 C51 117.3(18) . .
C49 C50 C51 134(2) . .
N6 C50 Yb3 75.2(11) . .
C49 C50 Yb3 78.2(12) . .
C51 C50 Yb3 110.0(13) . .
C46 C51 C50 107.3(18) . .
C46 C51 C57 111.8(17) . .
C50 C51 C57 108.6(17) . .
C46 C51 C63 109.6(16) . .
C50 C51 C63 112.6(17) . .
C57 C51 C63 107.0(16) . .
C53 C52 C57 120.0 . .
C54 C53 C52 120.0 . .
C55 C54 C53 120.0 . .
C54 C55 C56 120.0 . .
C55 C56 C57 120.0 . .
C56 C57 C52 120.0 . .
C56 C57 C51 120.0(14) . .
C52 C57 C51 120.0(15) . .
C59 C58 C63 120.0 . .
C60 C59 C58 120.0 . .
C59 C60 C61 120.0 . .
C62 C61 C60 120.0 . .
C61 C62 C63 120.0 . .
C62 C63 C58 120.0 . .
C62 C63 C51 122.1(13) . .
C58 C63 C51 117.8(13) . .
N7 C64 C65 111.1(19) . .
N7 C64 Yb3 73.1(11) . .
C65 C64 Yb3 77.2(12) . .
C66 C65 C64 106(2) . .
C66 C65 Yb3 74.3(12) . .
C64 C65 Yb3 73.0(12) . .
C65 C66 C67 104.6(19) . .
C65 C66 Yb3 76.3(12) . .
C67 C66 Yb3 71.1(12) . .
N7 C67 C66 115.4(19) . .
N7 C67 C72 115.5(18) . .
C66 C67 C72 128.9(19) . .
N7 C67 Yb3 76.4(11) . .
C66 C67 Yb3 79.1(12) . .
C72 C67 Yb3 109.1(12) . .
N8 C68 C69 116(2) . .
N8 C68 Yb4 75.5(13) . .
C69 C68 Yb4 74.4(13) . .
C68 C69 C70 103(2) . .
C68 C69 Yb4 77.4(14) . .
C70 C69 Yb4 72.8(13) . .
C71 C70 C69 111(2) . .
C71 C70 Yb4 75.2(12) . .
C69 C70 Yb4 78.2(13) . .
C70 C71 N8 105.3(19) . .
C70 C71 C72 136(2) . .
N8 C71 C72 119.1(18) . .
C70 C71 Yb4 75.6(12) . .
N8 C71 Yb4 78.0(10) . .
C72 C71 Yb4 110.2(13) . .
C71 C72 C84 105.4(15) . .
C71 C72 C67 107.2(16) . .
C84 C72 C67 113.7(15) . .
C71 C72 C78 112.7(16) . .
C84 C72 C78 106.9(13) . .
C67 C72 C78 110.9(15) . .
C74 C73 C78 120.0 . .
C73 C74 C75 120.0 . .
C74 C75 C76 120.0 . .
C77 C76 C75 120.0 . .
C76 C77 C78 120.0 . .
C77 C78 C73 120.0 . .
C77 C78 C72 118.5(13) . .
C73 C78 C72 121.5(13) . .
C80 C79 C84 120.0 . .
C81 C80 C79 120.0 . .
C82 C81 C80 120.0 . .
C81 C82 C83 120.0 . .
C84 C83 C82 120.0 . .
C83 C84 C79 120.0 . .
C83 C84 C72 120.2(12) . .
C79 C84 C72 119.8(12) . .
O2 Li O4 123(6) . .
O2 Li O3 108(6) . .
O4 Li O3 101(5) . .
O2 Li O1 123(6) . .
O4 Li O1 103(5) . .
O3 Li O1 93(5) . .
C85 O1 C88 108.0 . .
C85 O1 Li 128(5) . .
C88 O1 Li 119(5) . .
C86 C85 O1 108.0 . .
C85 C86 C87 108.0 . .
C88 C87 C86 108.0 . .
C87 C88 O1 108.0 . .
C89 O2 C92 108.0 . .
C89 O2 Li 123(5) . .
C92 O2 Li 128(5) . .
O2 C89 C90 108.0 . .
C89 C90 C91 108.0 . .
C92 C91 C90 108.0 . .
C91 C92 O2 108.0 . .
C96 O3 C93 108.0 . .
C96 O3 Li 117(4) . .
C93 O3 Li 129(4) . .
C94 C93 O3 108.0 . .
C95 C94 C93 108.0 . .
C94 C95 C96 108.0 . .
O3 C96 C95 108.0 . .
C97 O4 C100 108.0 . .
C97 O4 Li 123(4) . .
C100 O4 Li 115(4) . .
O4 C97 C98 108.0 . .
C99 C98 C97 108.0 . .
C98 C99 C100 108.0 . .
C99 C100 O4 108.0 . .
C104 O5 C101 108.0 . .
C102 C101 O5 108.0 . .
C103 C102 C101 108.0 . .
C102 C103 C104 108.0 . .
C103 C104 O5 108.0 . .
C105 O6 C108 108.0 . .
C106 C105 O6 108.0 . .
C107 C106 C105 108.0 . .
C106 C107 C108 108.0 . .
O6 C108 C107 108.0 . .
C109 O7 C112 108.0 . .
C110 C109 O7 108.0 . .
C111 C110 C109 108.0 . .
C112 C111 C110 108.0 . .
C111 C112 O7 108.0 . .
C113 O8 C116 108.0 . .
C114 C113 O8 108.0 . .
C113 C114 C115 108.0 . .
C116 C115 C114 108.0 . .
C115 C116 O8 108.0 . .
C117 O9 C120 108.0 . .
O9 C117 C118 108.0 . .
C119 C118 C117 108.0 . .
C118 C119 C120 108.0 . .
C119 C120 O9 108.0 . .

loop_
_geom_bond_atom_site_label_1
_geom_bond_atom_site_label_2
_geom_bond_distance
_geom_bond_site_symmetry_2
Yb1 N4 2.535(17) .
Yb1 N1 2.588(17) .
Yb1 N3 2.704(16) .
Yb1 C8 2.71(2) .
Yb1 Cl 2.707(6) .
Yb1 N2 2.729(16) .
Yb1 C22 2.728(19) .
Yb1 C25 2.76(2) .
Yb1 C5 2.776(19) .
Yb1 C23 2.82(2) .
Yb1 C24 2.81(2) .
Yb1 C7 2.81(2) .
Yb2 N6 2.514(15) .
Yb2 N3 2.579(16) .
Yb2 N4 2.694(16) .
Yb2 C26 2.78(2) .
Yb2 C29 2.78(2) .
Yb2 Cl 2.797(6) .
Yb2 C46 2.848(19) .
Yb2 N5 2.865(16) .
Yb2 C27 2.88(2) .
Yb2 C28 2.87(2) .
Yb2 C45 2.87(2) .
Yb2 C44 2.96(2) .
Yb3 N8 2.455(16) .
Yb3 N5 2.455(16) .
Yb3 C50 2.66(2) .
Yb3 C67 2.63(2) .
Yb3 N7 2.656(15) .
Yb3 C64 2.70(2) .
Yb3 N6 2.670(15) .
Yb3 C66 2.73(2) .
Yb3 C49 2.74(2) .
Yb3 C65 2.76(2) .
Yb3 C47 2.74(2) .
Yb3 C48 2.77(2) .
Yb4 N7 2.474(17) .
Yb4 N2 2.494(17) 2_566
Yb4 N1 2.668(15) 2_566
Yb4 C4 2.705(19) 2_566
Yb4 C1 2.73(2) 2_566
Yb4 C71 2.77(2) .
Yb4 C3 2.80(2) 2_566
Yb4 C70 2.78(2) .
Yb4 C2 2.84(2) 2_566
Yb4 N8 2.854(16) .
Yb4 C69 2.85(2) .
Yb4 C68 2.88(2) .
Cl Yb4 3.066(6) 2_566
N1 C1 1.34(2) .
N1 C4 1.36(2) .
N1 Yb4 2.668(15) 2_566
N2 C8 1.37(2) .
N2 C5 1.40(2) .
N2 Yb4 2.494(17) 2_566
N3 C22 1.38(2) .
N3 C25 1.40(2) .
N4 C26 1.35(2) .
N4 C29 1.38(2) .
N5 C43 1.38(2) .
N5 C46 1.41(2) .
N6 C50 1.41(2) .
N6 C47 1.38(2) .
N7 C67 1.33(2) .
N7 C64 1.39(2) .
N8 C68 1.31(2) .
N8 C71 1.47(2) .
C1 C2 1.37(3) .
C1 Yb4 2.73(2) 2_566
C2 C3 1.44(3) .
C2 Yb4 2.84(2) 2_566
C3 C4 1.44(2) .
C3 Yb4 2.80(2) 2_566
C4 C9 1.51(3) .
C4 Yb4 2.705(19) 2_566
C5 C6 1.37(2) .
C6 C7 1.45(2) .
C7 C8 1.35(2) .
C8 C9 1.53(3) .
C9 C21 1.55(2) .
C9 C15 1.57(2) .
C10 C11 1.3900 .
C10 C15 1.3900 .
C11 C12 1.3900 .
C12 C13 1.3900 .
C13 C14 1.3900 .
C14 C15 1.3900 .
C16 C17 1.3900 .
C16 C21 1.3900 .
C17 C18 1.3900 .
C18 C19 1.3900 .
C19 C20 1.3900 .
C20 C21 1.3900 .
C22 C23 1.35(3) .
C23 C24 1.40(3) .
C24 C25 1.37(3) .
C25 C30 1.53(3) .
C26 C27 1.42(3) .
C27 C28 1.42(3) .
C28 C29 1.39(3) .
C29 C30 1.50(3) .
C30 C36 1.56(2) .
C30 C42 1.60(2) .
C31 C32 1.3900 .
C31 C36 1.3900 .
C32 C33 1.3900 .
C33 C34 1.3900 .
C34 C35 1.3900 .
C35 C36 1.3900 .
C37 C38 1.3900 .
C37 C42 1.3900 .
C38 C39 1.3900 .
C39 C40 1.3900 .
C40 C41 1.3900 .
C41 C42 1.3900 .
C43 C44 1.33(2) .
C44 C45 1.40(3) .
C45 C46 1.39(2) .
C46 C51 1.50(3) .
C47 C48 1.39(3) .
C48 C49 1.35(3) .
C49 C50 1.40(3) .
C50 C51 1.50(3) .
C51 C57 1.51(2) .
C51 C63 1.56(2) .
C52 C53 1.3900 .
C52 C57 1.3900 .
C53 C54 1.3900 .
C54 C55 1.3900 .
C55 C56 1.3900 .
C56 C57 1.3900 .
C58 C59 1.3900 .
C58 C63 1.3900 .
C59 C60 1.3900 .
C60 C61 1.3900 .
C61 C62 1.3900 .
C62 C63 1.3900 .
C64 C65 1.41(2) .
C65 C66 1.39(2) .
C66 C67 1.38(2) .
C67 C72 1.57(3) .
C68 C69 1.40(3) .
C69 C70 1.41(3) .
C70 C71 1.40(3) .
C71 C72 1.47(3) .
C72 C84 1.57(2) .
C72 C78 1.57(2) .
C73 C74 1.3900 .
C73 C78 1.3900 .
C74 C75 1.3900 .
C75 C76 1.3900 .
C76 C77 1.3900 .
C77 C78 1.3900 .
C79 C80 1.3900 .
C79 C84 1.3900 .
C80 C81 1.3900 .
C81 C82 1.3900 .
C82 C83 1.3900 .
C83 C84 1.3900 .
Li O2 1.81(11) .
Li O4 1.95(11) .
Li O3 2.17(11) .
Li O1 2.06(11) .
O1 C85 1.4200 .
O1 C88 1.4200 .
C85 C86 1.4200 .
C86 C87 1.4200 .
C87 C88 1.4200 .
O2 C89 1.4200 .
O2 C92 1.4200 .
C89 C90 1.4200 .
C90 C91 1.4200 .
C91 C92 1.4200 .
O3 C96 1.4200 .
O3 C93 1.4200 .
C93 C94 1.4200 .
C94 C95 1.4200 .
C95 C96 1.4200 .
O4 C97 1.4200 .
O4 C100 1.4200 .
C97 C98 1.4200 .
C98 C99 1.4200 .
C99 C100 1.4200 .
O5 C104 1.4200 .
O5 C101 1.4200 .
C101 C102 1.4200 .
C102 C103 1.4200 .
C103 C104 1.4200 .
O6 C105 1.4200 .
O6 C108 1.4200 .
C105 C106 1.4200 .
C106 C107 1.4200 .
C107 C108 1.4200 .
O7 C109 1.4200 .
O7 C112 1.4200 .
C109 C110 1.4200 .
C110 C111 1.4200 .
C111 C112 1.4200 .
O8 C113 1.4200 .
O8 C116 1.4200 .
C113 C114 1.4200 .
C114 C115 1.4200 .
C115 C116 1.4200 .
O9 C117 1.4200 .
O9 C120 1.4200 .
C117 C118 1.4200 .
C118 C119 1.4200 .
C119 C120 1.4200 .
